data_4071164
loop_
_publ_author_name
'Huynh, Han Vinh'
'Wong, Ling Rong'
'Ng, Pearly Shuyi'

_publ_section_title
;
 Anagostic Interactions and Catalytic Activities of Sterically Bulky
 Benzannulated N-Heterocyclic Carbene Complexes of Nickel(II)
;
_journal_issue 10
_journal_name_full Organometallics
_journal_page_first 2231
_journal_paper_doi 10.1021/om800004j
_journal_volume 27
_journal_year 2008
_chemical_formula_sum 'C66 H52 Br2 N4 Ni'
_chemical_formula_weight 1119.65
_chemical_name_systematic
; 
 ? 
;
_space_group_IT_number 14
_symmetry_cell_setting monoclinic
_symmetry_space_group_name_Hall '-P 2yn'
_symmetry_space_group_name_H-M 'P 1 21/n 1'
_atom_sites_solution_hydrogens geom
_atom_sites_solution_primary direct
_atom_sites_solution_secondary difmap
_audit_creation_method SHELXL-97
_cell_angle_alpha 90.00
_cell_angle_beta 90.693(2)
_cell_angle_gamma 90.00
_cell_formula_units_Z 2
_cell_length_a 10.8585(6)
_cell_length_b 15.3435(9)
_cell_length_c 15.6337(8)
_cell_measurement_reflns_used 1243
_cell_measurement_temperature 295(2)
_cell_measurement_theta_max 19.48
_cell_measurement_theta_min 2.30
_cell_volume 2604.5(2)
_computing_cell_refinement 'Bruker SMART'
_computing_data_collection 'Bruker SMART'
_computing_data_reduction 'Bruker SAINT'
_computing_molecular_graphics 'Bruker SHELXTL'
_computing_publication_material 'Bruker SHELXTL'
_computing_structure_refinement 'SHELXL-97 (Sheldrick, 1997)'
_computing_structure_solution 'SHELXS-97 (Sheldrick, 1990)'
_diffrn_ambient_temperature 295(2)
_diffrn_measured_fraction_theta_full 1.000
_diffrn_measured_fraction_theta_max 1.000
_diffrn_measurement_device_type 'CCD area detector'
_diffrn_measurement_method 'phi and omega scans'
_diffrn_radiation_monochromator graphite
_diffrn_radiation_source 'fine-focus sealed tube'
_diffrn_radiation_type MoK\a
_diffrn_radiation_wavelength 0.71073
_diffrn_reflns_av_R_equivalents 0.0717
_diffrn_reflns_av_sigmaI/netI 0.0767
_diffrn_reflns_limit_h_max 12
_diffrn_reflns_limit_h_min -12
_diffrn_reflns_limit_k_max 18
_diffrn_reflns_limit_k_min -15
_diffrn_reflns_limit_l_max 18
_diffrn_reflns_limit_l_min -13
_diffrn_reflns_number 15232
_diffrn_reflns_theta_full 25.00
_diffrn_reflns_theta_max 25.00
_diffrn_reflns_theta_min 1.86
_exptl_absorpt_coefficient_mu 1.954
_exptl_absorpt_correction_T_max 0.9259
_exptl_absorpt_correction_T_min 0.7451
_exptl_absorpt_correction_type 'Sadabs, (Sheldrick 2001)'
_exptl_crystal_colour ORANGE
_exptl_crystal_density_diffrn 1.428
_exptl_crystal_density_meas 0
_exptl_crystal_density_method 'not measured'
_exptl_crystal_description 'THIN PLATE'
_exptl_crystal_F_000 1148
_exptl_crystal_size_max 0.16
_exptl_crystal_size_mid 0.10
_exptl_crystal_size_min 0.04
_refine_diff_density_max 0.464
_refine_diff_density_min -0.342
_refine_diff_density_rms 0.077
_refine_ls_extinction_method none
_refine_ls_goodness_of_fit_ref 1.005
_refine_ls_hydrogen_treatment mixed
_refine_ls_matrix_type full
_refine_ls_number_parameters 328
_refine_ls_number_reflns 4589
_refine_ls_number_restraints 0
_refine_ls_restrained_S_all 1.005
_refine_ls_R_factor_all 0.1073
_refine_ls_R_factor_gt 0.0600
_refine_ls_shift/su_max 0.000
_refine_ls_shift/su_mean 0.000
_refine_ls_structure_factor_coef Fsqd
_refine_ls_weighting_details 'calc w=1/[\s^2^(Fo^2^)+(0.0607P)^2^+0.0000P] where P=(Fo^2^+2Fc^2^)/3'
_refine_ls_weighting_scheme calc
_refine_ls_wR_factor_gt 0.1228
_refine_ls_wR_factor_ref 0.1394
_reflns_number_gt 2878
_reflns_number_total 4589
_reflns_threshold_expression >2sigma(I)
_cod_data_source_file om800004j-file005.cif
_cod_data_source_block Complex9
_cod_depositor_comments
;
The following automatic conversions were performed:

'_symmetry_cell_setting' value 'Monoclinic' changed to 'monoclinic'
according to /home/saulius/struct/CIF-dictionaries/cif_core.dic
dictionary named 'cif_core.dic' version 2.4.1 from 2010-06-29.

Automatic conversion script
Id: cif_fix_values 1715 2011-07-08 13:25:40Z adriana 
;
_cod_original_sg_symbol_H-M P2(1)/n
_cod_database_code 4071164

loop_
_symmetry_equiv_pos_as_xyz
'x, y, z'
'-x+1/2, y+1/2, -z+1/2'
'-x, -y, -z'
'x-1/2, -y-1/2, z-1/2'

loop_
_atom_site_label
_atom_site_type_symbol
_atom_site_fract_x
_atom_site_fract_y
_atom_site_fract_z
_atom_site_U_iso_or_equiv
_atom_site_adp_type
_atom_site_occupancy
_atom_site_symmetry_multiplicity
_atom_site_calc_flag
_atom_site_refinement_flags
Ni1 Ni 0.5000 0.5000 0.5000 0.0298(2) Uani 1 2 d S
Br1 Br 0.34630(5) 0.51045(4) 0.39714(4) 0.0566(2) Uani 1 1 d .
N1 N 0.6955(3) 0.5548(2) 0.3848(2) 0.0290(9) Uani 1 1 d .
N2 N 0.6257(3) 0.6630(2) 0.4583(2) 0.0286(9) Uani 1 1 d .
C1 C 0.6077(4) 0.5782(3) 0.4407(3) 0.0270(10) Uani 1 1 d .
C2 C 0.7737(4) 0.6252(3) 0.3691(3) 0.0277(10) Uani 1 1 d .
C3 C 0.8808(4) 0.6333(3) 0.3211(3) 0.0401(13) Uani 1 1 d .
H3 H 0.9114 0.5868 0.2898 0.048 Uiso 1 1 calc R
C4 C 0.9391(4) 0.7124(3) 0.3220(3) 0.0436(13) Uani 1 1 d .
H4 H 1.0098 0.7199 0.2898 0.052 Uiso 1 1 calc R
C5 C 0.8953(4) 0.7817(3) 0.3698(3) 0.0409(13) Uani 1 1 d .
H5 H 0.9377 0.8343 0.3695 0.049 Uiso 1 1 calc R
C6 C 0.7898(4) 0.7741(3) 0.4177(3) 0.0366(12) Uani 1 1 d .
H6 H 0.7605 0.8205 0.4498 0.044 Uiso 1 1 calc R
C7 C 0.7295(4) 0.6949(3) 0.4161(3) 0.0297(11) Uani 1 1 d .
C8 C 0.6917(4) 0.4714(3) 0.3378(3) 0.0298(11) Uani 1 1 d .
H8 H 0.6154 0.4425 0.3549 0.036 Uiso 1 1 calc R
C9 C 0.7960(4) 0.4088(3) 0.3613(3) 0.0356(12) Uani 1 1 d .
C10 C 0.8846(5) 0.4261(4) 0.4223(4) 0.0548(15) Uani 1 1 d .
H10 H 0.8854 0.4797 0.4500 0.066 Uiso 1 1 calc R
C11 C 0.9726(5) 0.3643(4) 0.4426(4) 0.0666(18) Uani 1 1 d .
H11 H 1.0340 0.3774 0.4825 0.080 Uiso 1 1 calc R
C12 C 0.9703(6) 0.2843(4) 0.4049(4) 0.0632(17) Uani 1 1 d .
H12 H 1.0291 0.2426 0.4195 0.076 Uiso 1 1 calc R
C13 C 0.8814(6) 0.2659(4) 0.3458(4) 0.0598(17) Uani 1 1 d .
H13 H 0.8793 0.2113 0.3200 0.072 Uiso 1 1 calc R
C14 C 0.7950(5) 0.3272(3) 0.3241(3) 0.0488(14) Uani 1 1 d .
H14 H 0.7345 0.3136 0.2835 0.059 Uiso 1 1 calc R
C15 C 0.6775(5) 0.4902(3) 0.2420(3) 0.0361(12) Uani 1 1 d .
C16 C 0.7726(5) 0.4812(3) 0.1843(3) 0.0458(14) Uani 1 1 d .
H16 H 0.8492 0.4614 0.2031 0.055 Uiso 1 1 calc R
C17 C 0.7540(6) 0.5015(4) 0.0984(4) 0.0565(16) Uani 1 1 d .
H17 H 0.8185 0.4958 0.0602 0.068 Uiso 1 1 calc R
C18 C 0.6419(7) 0.5296(4) 0.0702(4) 0.0641(18) Uani 1 1 d .
H18 H 0.6299 0.5432 0.0128 0.077 Uiso 1 1 calc R
C19 C 0.5470(7) 0.5377(4) 0.1261(4) 0.0619(17) Uani 1 1 d .
H19 H 0.4700 0.5557 0.1063 0.074 Uiso 1 1 calc R
C20 C 0.5645(5) 0.5194(3) 0.2114(3) 0.0475(14) Uani 1 1 d .
H20 H 0.4997 0.5267 0.2491 0.057 Uiso 1 1 calc R
C21 C 0.5324(4) 0.7159(3) 0.5036(3) 0.0329(12) Uani 1 1 d .
H21 H 0.4854 0.6749 0.5385 0.039 Uiso 1 1 calc R
C22 C 0.5912(4) 0.7811(3) 0.5666(3) 0.0350(12) Uani 1 1 d .
C23 C 0.6846(5) 0.7559(4) 0.6211(3) 0.0459(14) Uani 1 1 d .
H23 H 0.7134 0.6988 0.6200 0.055 Uiso 1 1 calc R
C24 C 0.7363(5) 0.8154(4) 0.6779(3) 0.0556(16) Uani 1 1 d .
H24 H 0.7991 0.7978 0.7150 0.067 Uiso 1 1 calc R
C25 C 0.6956(5) 0.9001(4) 0.6797(4) 0.0548(15) Uani 1 1 d .
H25 H 0.7311 0.9400 0.7174 0.066 Uiso 1 1 calc R
C26 C 0.6031(6) 0.9247(4) 0.6261(4) 0.0596(16) Uani 1 1 d .
H26 H 0.5750 0.9820 0.6273 0.071 Uiso 1 1 calc R
C27 C 0.5500(5) 0.8665(3) 0.5699(3) 0.0465(14) Uani 1 1 d .
H27 H 0.4861 0.8845 0.5339 0.056 Uiso 1 1 calc R
C28 C 0.4411(4) 0.7567(3) 0.4422(3) 0.0341(12) Uani 1 1 d .
C29 C 0.4735(5) 0.7989(3) 0.3677(3) 0.0443(13) Uani 1 1 d .
H29 H 0.5554 0.7982 0.3508 0.053 Uiso 1 1 calc R
C30 C 0.3885(4) 0.8417(3) 0.3184(3) 0.0549(15) Uani 1 1 d .
H30 H 0.4131 0.8703 0.2690 0.066 Uiso 1 1 calc R
C31 C 0.2667(4) 0.8429(3) 0.3411(3) 0.0625(18) Uani 1 1 d R
H31 H 0.2088 0.8728 0.3080 0.075 Uiso 1 1 calc R
C32 C 0.2324(6) 0.7999(4) 0.4123(4) 0.0684(19) Uani 1 1 d .
H32 H 0.1498 0.7995 0.4273 0.082 Uiso 1 1 calc R
C33 C 0.3173(5) 0.7567(4) 0.4633(4) 0.0529(15) Uani 1 1 d .
H33 H 0.2914 0.7273 0.5119 0.063 Uiso 1 1 calc R

loop_
_atom_site_aniso_label
_atom_site_aniso_U_11
_atom_site_aniso_U_22
_atom_site_aniso_U_33
_atom_site_aniso_U_23
_atom_site_aniso_U_13
_atom_site_aniso_U_12
Ni1 0.0307(5) 0.0260(5) 0.0327(5) 0.0014(4) 0.0048(3) -0.0032(4)
Br1 0.0477(4) 0.0720(5) 0.0498(4) 0.0164(3) -0.0093(3) -0.0094(3)
N1 0.030(2) 0.026(2) 0.032(2) -0.0034(16) 0.0053(17) -0.0070(17)
N2 0.028(2) 0.028(2) 0.030(2) 0.0008(16) 0.0076(16) -0.0011(17)
C1 0.024(2) 0.029(3) 0.028(3) 0.0028(19) -0.0015(19) 0.002(2)
C2 0.027(3) 0.028(3) 0.028(3) -0.0002(19) -0.0015(19) 0.000(2)
C3 0.038(3) 0.048(3) 0.035(3) -0.009(2) 0.010(2) 0.006(3)
C4 0.030(3) 0.046(4) 0.055(4) 0.004(3) 0.010(2) -0.006(3)
C5 0.033(3) 0.032(3) 0.057(4) 0.008(2) 0.000(2) -0.009(2)
C6 0.038(3) 0.028(3) 0.043(3) 0.002(2) -0.001(2) -0.002(2)
C7 0.026(2) 0.031(3) 0.032(3) 0.002(2) 0.003(2) -0.001(2)
C8 0.033(3) 0.027(3) 0.029(3) -0.0042(19) 0.001(2) -0.006(2)
C9 0.044(3) 0.032(3) 0.031(3) -0.001(2) 0.006(2) 0.003(2)
C10 0.056(4) 0.046(4) 0.061(4) -0.010(3) -0.016(3) 0.007(3)
C11 0.057(4) 0.062(5) 0.080(5) -0.004(3) -0.028(3) 0.009(3)
C12 0.064(4) 0.064(5) 0.062(4) 0.006(3) 0.002(3) 0.032(3)
C13 0.096(5) 0.038(4) 0.046(4) -0.002(3) 0.002(3) 0.028(3)
C14 0.064(4) 0.042(4) 0.041(3) -0.005(2) -0.005(3) -0.001(3)
C15 0.046(3) 0.026(3) 0.036(3) -0.002(2) 0.001(2) -0.003(2)
C16 0.056(4) 0.038(3) 0.043(4) -0.007(2) 0.005(3) -0.008(3)
C17 0.080(4) 0.052(4) 0.038(3) -0.004(3) 0.009(3) -0.020(3)
C18 0.107(6) 0.043(4) 0.042(4) 0.005(3) -0.015(4) -0.020(4)
C19 0.085(5) 0.043(4) 0.058(4) -0.003(3) -0.023(4) 0.005(3)
C20 0.052(3) 0.047(4) 0.043(4) -0.008(2) -0.004(3) 0.008(3)
C21 0.031(3) 0.027(3) 0.041(3) 0.001(2) 0.014(2) -0.003(2)
C22 0.035(3) 0.035(3) 0.036(3) -0.003(2) 0.013(2) -0.004(2)
C23 0.053(4) 0.041(3) 0.045(3) 0.003(2) 0.003(3) 0.005(3)
C24 0.058(4) 0.065(4) 0.044(4) 0.005(3) -0.011(3) -0.003(3)
C25 0.058(4) 0.054(4) 0.053(4) -0.015(3) -0.003(3) -0.007(3)
C26 0.071(4) 0.038(4) 0.069(4) -0.019(3) -0.005(3) 0.006(3)
C27 0.048(3) 0.034(3) 0.057(4) -0.007(2) -0.006(3) 0.009(3)
C28 0.030(3) 0.028(3) 0.044(3) -0.008(2) -0.002(2) 0.001(2)
C29 0.036(3) 0.047(4) 0.050(4) 0.003(3) -0.003(2) 0.002(3)
C30 0.055(4) 0.051(4) 0.058(4) 0.001(3) -0.011(3) 0.002(3)
C31 0.056(4) 0.050(4) 0.081(5) -0.012(3) -0.027(4) 0.011(3)
C32 0.038(3) 0.085(5) 0.083(5) -0.014(4) -0.004(3) 0.004(3)
C33 0.039(3) 0.063(4) 0.057(4) -0.004(3) 0.005(3) -0.002(3)

loop_
_atom_type_symbol
_atom_type_description
_atom_type_scat_dispersion_real
_atom_type_scat_dispersion_imag
_atom_type_scat_source
C C 0.0033 0.0016 'International Tables Vol C Tables 4.2.6.8 and 6.1.1.4'
H H 0.0000 0.0000 'International Tables Vol C Tables 4.2.6.8 and 6.1.1.4'
N N 0.0061 0.0033 'International Tables Vol C Tables 4.2.6.8 and 6.1.1.4'
Ni Ni 0.3393 1.1124 'International Tables Vol C Tables 4.2.6.8 and 6.1.1.4'
Br Br -0.2901 2.4595 'International Tables Vol C Tables 4.2.6.8 and 6.1.1.4'

loop_
_geom_angle_atom_site_label_1
_geom_angle_atom_site_label_2
_geom_angle_atom_site_label_3
_geom_angle
_geom_angle_site_symmetry_1
_geom_angle_site_symmetry_3
C1 Ni1 C1 180.0(2) 3_666 .
C1 Ni1 Br1 86.59(12) 3_666 .
C1 Ni1 Br1 93.41(12) . .
C1 Ni1 Br1 93.41(12) 3_666 3_666
C1 Ni1 Br1 86.59(12) . 3_666
Br1 Ni1 Br1 180.0 . 3_666
C1 N1 C2 110.1(4) . .
C1 N1 C8 122.5(4) . .
C2 N1 C8 126.6(4) . .
C1 N2 C7 110.9(4) . .
C1 N2 C21 121.9(4) . .
C7 N2 C21 126.3(4) . .
N2 C1 N1 106.8(4) . .
N2 C1 Ni1 126.4(3) . .
N1 C1 Ni1 125.8(3) . .
C7 C2 C3 120.8(4) . .
C7 C2 N1 106.7(4) . .
C3 C2 N1 132.4(4) . .
C4 C3 C2 117.5(4) . .
C3 C4 C5 121.5(4) . .
C6 C5 C4 121.3(5) . .
C7 C6 C5 117.5(5) . .
C6 C7 C2 121.4(4) . .
C6 C7 N2 133.1(4) . .
C2 C7 N2 105.4(4) . .
N1 C8 C9 114.2(4) . .
N1 C8 C15 109.0(4) . .
C9 C8 C15 114.8(4) . .
C10 C9 C14 118.1(5) . .
C10 C9 C8 123.8(4) . .
C14 C9 C8 117.9(4) . .
C9 C10 C11 120.3(5) . .
C12 C11 C10 120.7(6) . .
C13 C12 C11 119.4(5) . .
C12 C13 C14 120.4(5) . .
C13 C14 C9 121.0(5) . .
C16 C15 C20 118.0(5) . .
C16 C15 C8 123.5(4) . .
C20 C15 C8 118.5(4) . .
C15 C16 C17 120.4(5) . .
C18 C17 C16 120.2(6) . .
C17 C18 C19 120.1(6) . .
C18 C19 C20 120.4(6) . .
C19 C20 C15 120.9(5) . .
N2 C21 C28 111.7(4) . .
N2 C21 C22 112.4(4) . .
C28 C21 C22 113.7(4) . .
C23 C22 C27 118.7(5) . .
C23 C22 C21 120.8(5) . .
C27 C22 C21 120.5(4) . .
C22 C23 C24 120.1(5) . .
C25 C24 C23 120.6(5) . .
C26 C25 C24 119.2(5) . .
C25 C26 C27 121.0(6) . .
C26 C27 C22 120.4(5) . .
C29 C28 C33 117.3(5) . .
C29 C28 C21 124.0(4) . .
C33 C28 C21 118.7(5) . .
C30 C29 C28 121.6(5) . .
C29 C30 C31 120.5(3) . .
C32 C31 C30 118.9(3) . .
C31 C32 C33 121.4(6) . .
C32 C33 C28 120.3(6) . .

loop_
_geom_bond_atom_site_label_1
_geom_bond_atom_site_label_2
_geom_bond_distance
_geom_bond_site_symmetry_2
Ni1 C1 1.922(4) 3_666
Ni1 C1 1.922(4) .
Ni1 Br1 2.3091(5) .
Ni1 Br1 2.3091(5) 3_666
N1 C1 1.349(5) .
N1 C2 1.397(5) .
N1 C8 1.475(5) .
N2 C1 1.344(5) .
N2 C7 1.400(5) .
N2 C21 1.485(5) .
C2 C7 1.386(6) .
C2 C3 1.397(6) .
C3 C4 1.369(7) .
C4 C5 1.386(7) .
C5 C6 1.381(6) .
C6 C7 1.381(6) .
C8 C9 1.527(6) .
C8 C15 1.531(6) .
C9 C10 1.372(7) .
C9 C14 1.381(7) .
C10 C11 1.381(7) .
C11 C12 1.362(8) .
C12 C13 1.357(8) .
C13 C14 1.368(7) .
C15 C16 1.386(7) .
C15 C20 1.386(7) .
C16 C17 1.390(7) .
C17 C18 1.360(8) .
C18 C19 1.364(9) .
C19 C20 1.374(7) .
C21 C28 1.508(6) .
C21 C22 1.537(6) .
C22 C23 1.372(7) .
C22 C27 1.385(7) .
C23 C24 1.388(7) .
C24 C25 1.372(8) .
C25 C26 1.355(7) .
C26 C27 1.375(7) .
C28 C29 1.382(7) .
C28 C33 1.388(7) .
C29 C30 1.364(6) .
C30 C31 1.3738 .
C31 C32 1.350(7) .
C32 C33 1.381(8) .
